data_8105874
loop_
_publ_author_name
'Li, Dong-Dong'
'Jiang, Hui'
'Jia, Bing-Xin'
'Yuan, Yuan'
'Shi, Ye-Shun'
'Ma, Feng-Xia'

_publ_section_title
;
 Crystal structure of bis[diaqua(1,10-phenanthroline-\k 2 N,
 N&#x2032;)-copper(II)]diphenylphosphopentamolybdate dihydrate,
 C36H38Cu2Mo5N4O27P2
;
_journal_issue 5
_journal_name_full 'Zeitschrift f\"ur Kristallographie - New Crystal Structures'
_journal_page_first 861
_journal_page_last 862
_journal_paper_doi 10.1515/ncrs-2019-0032
_journal_volume 234
_journal_year 2019
_chemical_formula_moiety 'C36 H34 Cu2 Mo5 N4 O25 P2, 2(H2 O)'
_chemical_formula_sum 'C36 H38 Cu2 Mo5 N4 O27 P2'
_chemical_formula_weight 1627.42
_chemical_name_systematic
;         
bis [diaqua (1,10-phenanthroline-<i>\k</i>^2^<i>N</i>,
<i>N'</i> ) -copper(II) ] diphenylphosphopentamolybdate dihydrate, [{Cu(H~2~O)
~2~ (phen) }~2~{(C~6~H~5~PO~3~) ~2~Mo~5~O~15~}]\\cdot2H~2~O
;
_space_group_crystal_system monoclinic
_space_group_IT_number 15
_space_group_name_Hall '-C 2yc'
_space_group_name_H-M_alt 'C 1 2/c 1'
_atom_sites_solution_hydrogens mixed
_atom_sites_solution_primary iterative
_cell_angle_alpha 90
_cell_angle_beta 98.858(6)
_cell_angle_gamma 90
_cell_formula_units_Z 4
_cell_length_a 15.6362(11)
_cell_length_b 13.2418(9)
_cell_length_c 23.6641(14)
_cell_measurement_reflns_used 11550
_cell_measurement_temperature 293(2)
_cell_measurement_theta_max 30.0210
_cell_measurement_theta_min 5.0270
_cell_volume 4841.2(6)
_computing_cell_refinement 'CrysAlisPro 1.171.39.7e (Rigaku OD, 2015)'
_computing_data_collection 'CrysAlisPro 1.171.39.7e (Rigaku OD, 2015)'
_computing_data_reduction 'CrysAlisPro 1.171.39.7e (Rigaku OD, 2015)'
_computing_molecular_graphics 'Olex2 (Dolomanov et al., 2009)'
_computing_publication_material 'Olex2 (Dolomanov et al., 2009)'
_computing_structure_refinement 'ShelXL (Sheldrick, 2015)'
_computing_structure_solution 'olex2.solve (Bourhis et al., 2015)'
_diffrn_ambient_temperature 293(2)
_diffrn_detector 'CCD plate'
_diffrn_measured_fraction_theta_full 0.992
_diffrn_measured_fraction_theta_max 0.992
_diffrn_measurement_device 'four-circle diffractometer'
_diffrn_measurement_device_type 'XtaLAB Pro: Kappa dual offset/far'
_diffrn_measurement_method '\w scans'
_diffrn_radiation_monochromator graphite
_diffrn_radiation_probe x-ray
_diffrn_radiation_type MoK\a
_diffrn_radiation_wavelength 0.71073
_diffrn_reflns_av_R_equivalents 0.0298
_diffrn_reflns_av_unetI/netI 0.0204
_diffrn_reflns_Laue_measured_fraction_full 0.992
_diffrn_reflns_Laue_measured_fraction_max 0.992
_diffrn_reflns_limit_h_max 18
_diffrn_reflns_limit_h_min -19
_diffrn_reflns_limit_k_max 16
_diffrn_reflns_limit_k_min -15
_diffrn_reflns_limit_l_max 29
_diffrn_reflns_limit_l_min -29
_diffrn_reflns_number 24274
_diffrn_reflns_point_group_measured_fraction_full 0.992
_diffrn_reflns_point_group_measured_fraction_max 0.992
_diffrn_reflns_theta_full 25.242
_diffrn_reflns_theta_max 26.371
_diffrn_reflns_theta_min 4.918
_diffrn_source 'fine-focus sealed X-ray tube'
_diffrn_source_type 'Enhance (Mo) X-ray Source'
_diffrn_standards_decay_% 0
_diffrn_standards_interval_count 0
_diffrn_standards_interval_time 0
_diffrn_standards_number 0
_exptl_absorpt_coefficient_mu 2.278
_exptl_absorpt_correction_T_max 0.796
_exptl_absorpt_correction_T_min 0.748
_exptl_absorpt_correction_type multi-scan
_exptl_absorpt_process_details
;
CrysAlisPro 1.171.39.7e (Rigaku Oxford Diffraction, 2015)
Empirical absorption correction using spherical harmonics,
 implemented in SCALE3 ABSPACK scaling algorithm.
;
_exptl_crystal_colour blue
_exptl_crystal_density_diffrn 2.233
_exptl_crystal_density_method 'not measured'
_exptl_crystal_description bar-type
_exptl_crystal_F_000 3184
_exptl_crystal_size_max 0.23
_exptl_crystal_size_mid 0.11
_exptl_crystal_size_min 0.10
_refine_diff_density_max 0.365
_refine_diff_density_min -0.281
_refine_diff_density_rms 0.077
_refine_ls_extinction_coef .
_refine_ls_extinction_method none
_refine_ls_goodness_of_fit_ref 1.099
_refine_ls_hydrogen_treatment constr
_refine_ls_matrix_type full
_refine_ls_number_parameters 349
_refine_ls_number_reflns 4925
_refine_ls_number_restraints 1
_refine_ls_restrained_S_all 1.098
_refine_ls_R_factor_all 0.0263
_refine_ls_R_factor_gt 0.0219
_refine_ls_shift/su_max 0.001
_refine_ls_shift/su_mean 0.000
_refine_ls_structure_factor_coef Fsqd
_refine_ls_weighting_details 'w=1/[\s^2^(Fo^2^)+(0.0185P)^2^+12.8479P] where P=(Fo^2^+2Fc^2^)/3'
_refine_ls_weighting_scheme calc
_refine_ls_wR_factor_gt 0.0504
_refine_ls_wR_factor_ref 0.0522
_reflns_Friedel_coverage 0.000
_reflns_Friedel_fraction_full .
_reflns_Friedel_fraction_max .
_reflns_number_gt 4449
_reflns_number_total 4925
_reflns_threshold_expression 'I > 2\s(I)'
_cod_data_source_file suppl_ncrs-2019-0032_suppl.cif
_cod_data_source_block shelx
_cod_database_code 8105874
_shelx_space_group_comment
;
The symmetry employed for this shelxl refinement is uniquely defined
by the following loop, which should always be used as a source of
symmetry information in preference to the above space-group names.
They are only intended as comments.
;
_shelx_estimated_absorpt_t_max 0.796
_shelx_estimated_absorpt_t_min 0.748
_exptl_absorpt_special_details bar-type
_olex2_refinement_description
;
1. Fixed Uiso
 At 1.2 times of:
  All C(H) groups
 At 1.5 times of:
  All O(H,H) groups
2. Restrained distances
 O13-O14
 2.61 with sigma of 0.2
3.a Free rotating group:
 O14(H14A,H14B)
3.b Rotating group:
 O12(H12A,H12B), O13(H13A,H13B)
3.c Aromatic/amide H refined with riding coordinates:
 C2(H2), C3(H3), C4(H4), C5(H5), C6(H6), C7(H7), C8(H8), C9(H9), C14(H14),
 C15(H15), C16(H16), C17(H17), C18(H18)
;
_olex2_submission_special_instructions 'No special instructions were received'
_publcif_funding_html
;
;

loop_
_space_group_symop_operation_xyz
'x, y, z'
'-x, y, -z+1/2'
'x+1/2, y+1/2, z'
'-x+1/2, y+1/2, -z+1/2'
'-x, -y, -z'
'x, -y, z-1/2'
'-x+1/2, -y+1/2, -z'
'x+1/2, -y+1/2, z-1/2'

loop_
_atom_site_label
_atom_site_type_symbol
_atom_site_fract_x
_atom_site_fract_y
_atom_site_fract_z
_atom_site_U_iso_or_equiv
_atom_site_adp_type
_atom_site_occupancy
_atom_site_site_symmetry_order
_atom_site_calc_flag
_atom_site_refinement_flags_posn
_atom_site_refinement_flags_adp
_atom_site_refinement_flags_occupancy
_atom_site_disorder_assembly
_atom_site_disorder_group
Mo1 Mo 0.63257(2) 0.41491(2) 0.34264(2) 0.01789(6) Uani 1 1 d . . . . .
Mo2 Mo 0.60065(2) 0.65864(2) 0.30226(2) 0.01926(6) Uani 1 1 d . . . . .
Mo3 Mo 0.5000 0.27051(2) 0.2500 0.02044(7) Uani 1 2 d S T P . .
Cu1 Cu 0.46976(2) 0.83095(2) 0.37170(2) 0.02576(8) Uani 1 1 d . . . . .
P1 P 0.42135(4) 0.48870(5) 0.30294(2) 0.01573(12) Uani 1 1 d . . . . .
O1 O 0.37272(11) 0.58457(13) 0.28222(7) 0.0210(4) Uani 1 1 d . . . . .
O2 O 0.40688(11) 0.40478(13) 0.25774(7) 0.0189(3) Uani 1 1 d . . . . .
O3 O 0.51842(10) 0.51486(13) 0.31901(7) 0.0187(3) Uani 1 1 d . . . . .
O4 O 0.63088(13) 0.42165(16) 0.41386(8) 0.0304(4) Uani 1 1 d . . . . .
O5 O 0.72634(13) 0.35031(15) 0.33798(9) 0.0309(4) Uani 1 1 d . . . . .
O6 O 0.54722(12) 0.31127(13) 0.32586(7) 0.0208(4) Uani 1 1 d . . . . .
O7 O 0.42136(15) 0.19128(16) 0.26599(9) 0.0390(5) Uani 1 1 d . . . . .
O8 O 0.67551(11) 0.55065(13) 0.32967(7) 0.0210(4) Uani 1 1 d . . . . .
O9 O 0.67070(12) 0.74822(15) 0.28553(9) 0.0312(4) Uani 1 1 d . . . . .
O10 O 0.5000 0.69468(18) 0.2500 0.0227(5) Uani 1 2 d S T P . .
O11 O 0.56783(12) 0.70808(15) 0.36263(8) 0.0287(4) Uani 1 1 d . . . . .
O12 O 0.37107(13) 0.73368(15) 0.36318(8) 0.0304(4) Uani 1 1 d . . . . .
H12A H 0.3753 0.6891 0.3362 0.046 Uiso 1 1 d GR . . . .
H12B H 0.3219 0.7642 0.3505 0.046 Uiso 1 1 d GR . . . .
O13 O 0.42974(16) 0.88133(16) 0.29469(8) 0.0383(5) Uani 1 1 d D . . . .
H13A H 0.3969 0.8470 0.2660 0.057 Uiso 1 1 d GR . . . .
H13B H 0.3937 0.9303 0.2960 0.057 Uiso 1 1 d GR . . . .
N1 N 0.55633(15) 0.94344(18) 0.38536(10) 0.0277(5) Uani 1 1 d . . . . .
N2 N 0.49572(15) 0.81892(17) 0.45673(10) 0.0263(5) Uani 1 1 d . . . . .
C1 C 0.38319(16) 0.44382(19) 0.36589(10) 0.0202(5) Uani 1 1 d . . . . .
C2 C 0.31877(18) 0.3708(2) 0.36136(12) 0.0286(6) Uani 1 1 d . . . . .
H2 H 0.2969 0.3437 0.3258 0.034 Uiso 1 1 calc R . . . .
C3 C 0.2870(2) 0.3383(3) 0.40992(14) 0.0387(7) Uani 1 1 d . . . . .
H3 H 0.2438 0.2896 0.4070 0.046 Uiso 1 1 calc R . . . .
C4 C 0.3197(2) 0.3784(3) 0.46238(13) 0.0425(8) Uani 1 1 d . . . . .
H4 H 0.2989 0.3561 0.4950 0.051 Uiso 1 1 calc R . . . .
C5 C 0.3831(2) 0.4517(3) 0.46695(12) 0.0405(8) Uani 1 1 d . . . . .
H5 H 0.4044 0.4789 0.5026 0.049 Uiso 1 1 calc R . . . .
C6 C 0.41528(19) 0.4848(2) 0.41905(11) 0.0296(6) Uani 1 1 d . . . . .
H6 H 0.4581 0.5341 0.4223 0.036 Uiso 1 1 calc R . . . .
C7 C 0.4642(2) 0.7547(2) 0.49122(13) 0.0338(6) Uani 1 1 d . . . . .
H7 H 0.4239 0.7068 0.4756 0.041 Uiso 1 1 calc R . . . .
C8 C 0.4900(2) 0.7571(2) 0.55047(13) 0.0391(7) Uani 1 1 d . . . . .
H8 H 0.4667 0.7111 0.5736 0.047 Uiso 1 1 calc R . . . .
C9 C 0.5489(2) 0.8262(2) 0.57446(12) 0.0376(7) Uani 1 1 d . . . . .
H9 H 0.5657 0.8280 0.6139 0.045 Uiso 1 1 calc R . . . .
C10 C 0.58440(19) 0.8951(2) 0.53907(12) 0.0307(6) Uani 1 1 d . . . . .
C11 C 0.55495(17) 0.8878(2) 0.48025(11) 0.0251(5) Uani 1 1 d . . . . .
C12 C 0.58821(17) 0.9555(2) 0.44186(11) 0.0259(5) Uani 1 1 d . . . . .
C13 C 0.64948(18) 1.0285(2) 0.46210(13) 0.0328(6) Uani 1 1 d . . . . .
C14 C 0.6784(2) 1.0345(3) 0.52248(14) 0.0417(8) Uani 1 1 d . . . . .
H14 H 0.7192 1.0828 0.5367 0.050 Uiso 1 1 calc R . . . .
C15 C 0.6474(2) 0.9712(3) 0.55894(14) 0.0403(7) Uani 1 1 d . . . . .
H15 H 0.6672 0.9769 0.5979 0.048 Uiso 1 1 calc R . . . .
C16 C 0.6803(2) 1.0900(3) 0.42107(16) 0.0446(8) Uani 1 1 d . . . . .
H16 H 0.7220 1.1390 0.4325 0.054 Uiso 1 1 calc R . . . .
C17 C 0.6489(2) 1.0774(3) 0.36479(15) 0.0462(8) Uani 1 1 d . . . . .
H17 H 0.6688 1.1180 0.3375 0.055 Uiso 1 1 calc R . . . .
C18 C 0.5866(2) 1.0035(2) 0.34780(13) 0.0383(7) Uani 1 1 d . . . . .
H18 H 0.5656 0.9959 0.3091 0.046 Uiso 1 1 calc R . . . .
O14 O 0.32890(18) 1.0308(2) 0.28591(17) 0.0722(10) Uani 1 1 d D . . . .
H14A H 0.2783 1.0358 0.2946 0.108 Uiso 1 1 d G . . . .
H14B H 0.3488 1.0896 0.2813 0.108 Uiso 1 1 d G . . . .

loop_
_atom_site_aniso_label
_atom_site_aniso_U_11
_atom_site_aniso_U_22
_atom_site_aniso_U_33
_atom_site_aniso_U_23
_atom_site_aniso_U_13
_atom_site_aniso_U_12
Mo1 0.01631(11) 0.01989(11) 0.01667(10) 0.00166(8) 0.00005(7) 0.00204(8)
Mo2 0.01611(11) 0.01648(11) 0.02347(11) -0.00176(8) -0.00239(8) -0.00069(8)
Mo3 0.02804(17) 0.01476(14) 0.01783(14) 0.000 0.00125(11) 0.000
Cu1 0.03127(18) 0.02257(16) 0.02350(16) 0.00018(12) 0.00436(13) 0.00205(13)
P1 0.0139(3) 0.0177(3) 0.0155(3) -0.0015(2) 0.0019(2) -0.0004(2)
O1 0.0184(9) 0.0207(9) 0.0235(9) -0.0018(7) 0.0021(7) 0.0034(7)
O2 0.0199(9) 0.0195(8) 0.0170(8) -0.0030(6) 0.0023(6) -0.0010(7)
O3 0.0143(8) 0.0190(8) 0.0221(8) -0.0015(7) 0.0005(6) 0.0009(7)
O4 0.0317(11) 0.0388(11) 0.0198(9) -0.0010(8) 0.0012(8) -0.0038(9)
O5 0.0253(10) 0.0303(10) 0.0366(11) 0.0046(8) 0.0031(8) 0.0086(8)
O6 0.0264(9) 0.0191(8) 0.0165(8) 0.0032(6) 0.0024(7) -0.0008(7)
O7 0.0487(13) 0.0305(11) 0.0369(12) 0.0028(9) 0.0038(10) -0.0162(10)
O8 0.0148(8) 0.0233(9) 0.0235(9) -0.0007(7) -0.0016(7) -0.0008(7)
O9 0.0254(10) 0.0272(10) 0.0385(11) 0.0013(8) -0.0031(8) -0.0086(8)
O10 0.0184(12) 0.0193(12) 0.0279(13) 0.000 -0.0045(10) 0.000
O11 0.0292(10) 0.0264(10) 0.0293(10) -0.0065(8) 0.0001(8) 0.0042(8)
O12 0.0261(10) 0.0286(10) 0.0349(10) -0.0030(8) -0.0002(8) 0.0047(8)
O13 0.0601(15) 0.0271(11) 0.0252(10) -0.0026(8) -0.0009(9) 0.0024(10)
N1 0.0303(12) 0.0277(12) 0.0257(11) 0.0023(9) 0.0059(9) 0.0023(10)
N2 0.0286(12) 0.0252(11) 0.0263(11) 0.0013(9) 0.0081(9) 0.0050(9)
C1 0.0195(12) 0.0245(12) 0.0169(11) -0.0018(9) 0.0041(9) 0.0034(10)
C2 0.0264(14) 0.0330(15) 0.0268(13) -0.0017(11) 0.0053(11) -0.0055(12)
C3 0.0320(16) 0.0431(18) 0.0439(17) 0.0075(14) 0.0149(13) -0.0055(14)
C4 0.0440(19) 0.057(2) 0.0312(16) 0.0123(14) 0.0224(14) 0.0117(16)
C5 0.0481(19) 0.055(2) 0.0195(13) -0.0054(13) 0.0071(12) 0.0116(16)
C6 0.0298(15) 0.0335(15) 0.0249(13) -0.0062(11) 0.0022(11) 0.0016(12)
C7 0.0418(17) 0.0265(14) 0.0351(15) 0.0035(12) 0.0124(13) 0.0007(13)
C8 0.051(2) 0.0362(17) 0.0337(16) 0.0130(13) 0.0173(14) 0.0095(15)
C9 0.0457(18) 0.0439(18) 0.0234(14) 0.0047(12) 0.0060(12) 0.0170(15)
C10 0.0322(15) 0.0344(15) 0.0249(13) 0.0022(11) 0.0028(11) 0.0136(12)
C11 0.0258(14) 0.0251(13) 0.0247(13) 0.0015(10) 0.0051(10) 0.0083(11)
C12 0.0245(13) 0.0251(13) 0.0279(13) 0.0028(10) 0.0038(10) 0.0069(11)
C13 0.0239(14) 0.0330(15) 0.0403(16) 0.0016(12) 0.0012(12) 0.0037(12)
C14 0.0309(16) 0.0440(19) 0.0458(18) -0.0052(15) -0.0078(13) -0.0001(14)
C15 0.0362(17) 0.0484(19) 0.0319(15) -0.0033(14) -0.0084(12) 0.0077(14)
C16 0.0354(18) 0.0397(18) 0.058(2) 0.0050(16) 0.0037(15) -0.0098(14)
C17 0.046(2) 0.047(2) 0.0475(19) 0.0138(16) 0.0126(15) -0.0084(16)
C18 0.0447(18) 0.0413(17) 0.0297(15) 0.0083(13) 0.0084(13) -0.0027(14)
O14 0.0419(16) 0.0419(15) 0.143(3) 0.0337(17) 0.0457(17) 0.0046(12)

loop_
_atom_type_symbol
_atom_type_description
_atom_type_scat_dispersion_real
_atom_type_scat_dispersion_imag
_atom_type_scat_source
C C 0.0033 0.0016 'International Tables Vol C Tables 4.2.6.8 and 6.1.1.4'
H H 0.0000 0.0000 'International Tables Vol C Tables 4.2.6.8 and 6.1.1.4'
Cu Cu 0.3201 1.2651 'International Tables Vol C Tables 4.2.6.8 and 6.1.1.4'
Mo Mo -1.6832 0.6857 'International Tables Vol C Tables 4.2.6.8 and 6.1.1.4'
N N 0.0061 0.0033 'International Tables Vol C Tables 4.2.6.8 and 6.1.1.4'
O O 0.0106 0.0060 'International Tables Vol C Tables 4.2.6.8 and 6.1.1.4'
P P 0.1023 0.0942 'International Tables Vol C Tables 4.2.6.8 and 6.1.1.4'

loop_
_geom_angle_atom_site_label_1
_geom_angle_atom_site_label_2
_geom_angle_atom_site_label_3
_geom_angle
_geom_angle_site_symmetry_1
_geom_angle_site_symmetry_3
O3 Mo1 O2 72.90(6) . 2_655
O4 Mo1 O2 164.17(8) . 2_655
O4 Mo1 O3 94.82(8) . .
O4 Mo1 O5 103.58(10) . .
O4 Mo1 O6 97.32(8) . .
O4 Mo1 O8 99.55(9) . .
O5 Mo1 O2 90.03(8) . 2_655
O5 Mo1 O3 160.32(8) . .
O5 Mo1 O6 101.82(9) . .
O5 Mo1 O8 97.49(9) . .
O6 Mo1 O2 71.63(6) . 2_655
O6 Mo1 O3 82.38(7) . .
O6 Mo1 O8 150.53(7) . .
O8 Mo1 O2 86.41(6) . 2_655
O8 Mo1 O3 72.29(7) . .
O1 Mo2 O3 88.76(6) 2_655 .
O8 Mo2 O1 78.05(7) . 2_655
O8 Mo2 O3 70.05(7) . .
O8 Mo2 O10 144.53(9) . .
O9 Mo2 O1 83.50(8) . 2_655
O9 Mo2 O3 170.42(8) . .
O9 Mo2 O8 102.68(9) . .
O9 Mo2 O10 99.85(9) . .
O9 Mo2 O11 102.30(10) . .
O10 Mo2 O1 77.68(6) . 2_655
O10 Mo2 O3 83.94(7) . .
O11 Mo2 O1 172.81(8) . 2_655
O11 Mo2 O3 85.86(8) . .
O11 Mo2 O8 104.49(8) . .
O11 Mo2 O10 96.97(7) . .
O2 Mo3 O2 80.12(8) 2_655 .
O6 Mo3 O2 72.64(6) 2_655 .
O6 Mo3 O2 72.64(6) . 2_655
O6 Mo3 O2 82.30(7) . .
O6 Mo3 O2 82.30(7) 2_655 2_655
O6 Mo3 O6 147.18(10) 2_655 .
O7 Mo3 O2 88.35(9) . .
O7 Mo3 O2 166.39(9) 2_655 .
O7 Mo3 O2 88.35(9) 2_655 2_655
O7 Mo3 O2 166.39(9) . 2_655
O7 Mo3 O6 98.80(9) . .
O7 Mo3 O6 101.25(9) . 2_655
O7 Mo3 O6 98.80(9) 2_655 2_655
O7 Mo3 O6 101.25(9) 2_655 .
O7 Mo3 O7 103.92(16) . 2_655
O12 Cu1 O11 92.92(8) . .
O12 Cu1 N1 171.01(9) . .
O12 Cu1 N2 94.84(9) . .
O13 Cu1 O11 106.32(8) . .
O13 Cu1 O12 89.69(9) . .
O13 Cu1 N1 90.46(9) . .
O13 Cu1 N2 162.69(9) . .
N1 Cu1 O11 95.66(8) . .
N2 Cu1 O11 90.15(8) . .
N2 Cu1 N1 82.50(9) . .
O1 P1 O2 111.52(10) . .
O1 P1 O3 108.38(10) . .
O1 P1 C1 109.34(11) . .
O2 P1 O3 111.55(9) . .
O2 P1 C1 107.91(11) . .
O3 P1 C1 108.06(11) . .
P1 O1 Mo2 118.88(9) . 2_655
Mo3 O2 Mo1 91.95(6) . 2_655
P1 O2 Mo1 130.30(10) . 2_655
P1 O2 Mo3 125.60(9) . .
Mo1 O3 Mo2 94.89(6) . .
P1 O3 Mo1 130.41(10) . .
P1 O3 Mo2 132.65(10) . .
Mo3 O6 Mo1 123.65(9) . .
Mo2 O8 Mo1 122.44(9) . .
Mo2 O10 Mo2 151.00(14) 2_655 .
Mo2 O11 Cu1 130.10(10) . .
Cu1 O12 H12A 111.3 . .
Cu1 O12 H12B 111.1 . .
H12A O12 H12B 102.7 . .
Cu1 O13 H13A 126.2 . .
Cu1 O13 H13B 110.0 . .
H13A O13 H13B 96.0 . .
C12 N1 Cu1 112.39(18) . .
C18 N1 Cu1 129.5(2) . .
C18 N1 C12 118.1(3) . .
C7 N2 Cu1 129.4(2) . .
C7 N2 C11 118.3(2) . .
C11 N2 Cu1 112.32(18) . .
C2 C1 P1 119.86(19) . .
C2 C1 C6 119.9(2) . .
C6 C1 P1 120.2(2) . .
C1 C2 H2 120.0 . .
C1 C2 C3 119.9(3) . .
C3 C2 H2 120.0 . .
C2 C3 H3 120.1 . .
C4 C3 C2 119.9(3) . .
C4 C3 H3 120.1 . .
C3 C4 H4 119.8 . .
C3 C4 C5 120.3(3) . .
C5 C4 H4 119.8 . .
C4 C5 H5 119.8 . .
C4 C5 C6 120.5(3) . .
C6 C5 H5 119.8 . .
C1 C6 H6 120.2 . .
C5 C6 C1 119.5(3) . .
C5 C6 H6 120.2 . .
N2 C7 H7 119.1 . .
N2 C7 C8 121.8(3) . .
C8 C7 H7 119.1 . .
C7 C8 H8 119.8 . .
C9 C8 C7 120.4(3) . .
C9 C8 H8 119.8 . .
C8 C9 H9 120.3 . .
C8 C9 C10 119.4(3) . .
C10 C9 H9 120.3 . .
C9 C10 C15 124.9(3) . .
C11 C10 C9 116.5(3) . .
C11 C10 C15 118.6(3) . .
N2 C11 C10 123.6(3) . .
N2 C11 C12 116.9(2) . .
C10 C11 C12 119.5(3) . .
N1 C12 C11 115.9(2) . .
N1 C12 C13 123.1(3) . .
C13 C12 C11 121.0(3) . .
C12 C13 C14 118.4(3) . .
C12 C13 C16 117.0(3) . .
C16 C13 C14 124.6(3) . .
C13 C14 H14 119.5 . .
C15 C14 C13 121.1(3) . .
C15 C14 H14 119.5 . .
C10 C15 H15 119.2 . .
C14 C15 C10 121.6(3) . .
C14 C15 H15 119.2 . .
C13 C16 H16 120.2 . .
C17 C16 C13 119.7(3) . .
C17 C16 H16 120.2 . .
C16 C17 H17 120.0 . .
C16 C17 C18 120.0(3) . .
C18 C17 H17 120.0 . .
N1 C18 C17 122.0(3) . .
N1 C18 H18 119.0 . .
C17 C18 H18 119.0 . .
H14A O14 H14B 109.3 . .

loop_
_geom_bond_atom_site_label_1
_geom_bond_atom_site_label_2
_geom_bond_distance
_geom_bond_site_symmetry_2
Mo1 O2 2.3642(16) 2_655
Mo1 O3 2.2231(16) .
Mo1 O4 1.6920(18) .
Mo1 O5 1.7157(19) .
Mo1 O6 1.9128(18) .
Mo1 O8 1.9594(18) .
Mo2 O1 2.3213(18) 2_655
Mo2 O3 2.3648(17) .
Mo2 O8 1.8979(17) .
Mo2 O9 1.7021(19) .
Mo2 O10 1.9065(7) .
Mo2 O11 1.7199(19) .
Mo3 O2 2.3230(17) 2_655
Mo3 O2 2.3230(17) .
Mo3 O6 1.9106(17) 2_655
Mo3 O6 1.9106(17) .
Mo3 O7 1.703(2) 2_655
Mo3 O7 1.703(2) .
Cu1 O11 2.2686(19) .
Cu1 O12 1.996(2) .
Cu1 O13 1.951(2) .
Cu1 N1 2.005(2) .
Cu1 N2 1.997(2) .
P1 O1 1.5216(18) .
P1 O2 1.5348(17) .
P1 O3 1.5462(17) .
P1 C1 1.789(2) .
O1 Mo2 2.3214(18) 2_655
O2 Mo1 2.3641(16) 2_655
O10 Mo2 1.9065(7) 2_655
O12 H12A 0.8796 .
O12 H12B 0.8790 .
O13 H13A 0.9067 .
O13 H13B 0.8629 .
N1 C12 1.362(3) .
N1 C18 1.332(4) .
N2 C7 1.324(4) .
N2 C11 1.357(4) .
C1 C2 1.388(4) .
C1 C6 1.391(4) .
C2 H2 0.9300 .
C2 C3 1.388(4) .
C3 H3 0.9300 .
C3 C4 1.374(5) .
C4 H4 0.9300 .
C4 C5 1.380(5) .
C5 H5 0.9300 .
C5 C6 1.380(4) .
C6 H6 0.9300 .
C7 H7 0.9300 .
C7 C8 1.398(4) .
C8 H8 0.9300 .
C8 C9 1.359(5) .
C9 H9 0.9300 .
C9 C10 1.409(4) .
C10 C11 1.401(4) .
C10 C15 1.436(5) .
C11 C12 1.430(4) .
C12 C13 1.394(4) .
C13 C14 1.433(4) .
C13 C16 1.408(5) .
C14 H14 0.9300 .
C14 C15 1.345(5) .
C15 H15 0.9300 .
C16 H16 0.9300 .
C16 C17 1.357(5) .
C17 H17 0.9300 .
C17 C18 1.395(5) .
C18 H18 0.9300 .
O14 H14A 0.8505 .
O14 H14B 0.8515 .

loop_
_geom_hbond_atom_site_label_D
_geom_hbond_atom_site_label_H
_geom_hbond_atom_site_label_A
_geom_hbond_distance_DH
_geom_hbond_distance_HA
_geom_hbond_distance_DA
_geom_hbond_angle_DHA
_geom_hbond_site_symmetry_A
O12 H12A O1 0.88 1.88 2.754(3) 172.5 .
O12 H12B O5 0.88 1.87 2.729(3) 166.2 3_455
O13 H13A O9 0.91 1.98 2.874(3) 168.2 2_655
O13 H13B O14 0.86 1.67 2.519(3) 168.8 .
O14 H14A O8 0.85 1.93 2.767(3) 168.6 3_455
O14 H14B O7 0.85 1.83 2.653(3) 161.1 1_565

loop_
_geom_torsion_atom_site_label_1
_geom_torsion_atom_site_label_2
_geom_torsion_atom_site_label_3
_geom_torsion_atom_site_label_4
_geom_torsion
_geom_torsion_site_symmetry_1
_geom_torsion_site_symmetry_2
_geom_torsion_site_symmetry_3
_geom_torsion_site_symmetry_4
Cu1 N1 C12 C11 -0.2(3) . . . .
Cu1 N1 C12 C13 179.8(2) . . . .
Cu1 N1 C18 C17 -178.5(3) . . . .
Cu1 N2 C7 C8 180.0(2) . . . .
Cu1 N2 C11 C10 -179.9(2) . . . .
Cu1 N2 C11 C12 -0.1(3) . . . .
P1 C1 C2 C3 -177.8(2) . . . .
P1 C1 C6 C5 177.9(2) . . . .
O1 Mo2 O8 Mo1 -87.89(10) 2_655 . . .
O1 P1 O2 Mo1 23.95(15) . . . 2_655
O1 P1 O2 Mo3 155.40(10) . . . .
O1 P1 O3 Mo1 -171.85(11) . . . .
O1 P1 O3 Mo2 -12.36(15) . . . .
O1 P1 C1 C2 94.9(2) . . . .
O1 P1 C1 C6 -82.4(2) . . . .
O2 P1 O1 Mo2 -56.91(13) . . . 2_655
O2 P1 O3 Mo1 -48.70(15) . . . .
O2 P1 O3 Mo2 110.79(13) . . . .
O2 P1 C1 C2 -26.5(2) . . . .
O2 P1 C1 C6 156.1(2) . . . .
O3 Mo2 O8 Mo1 5.17(9) . . . .
O3 Mo2 O11 Cu1 -106.38(13) . . . .
O3 P1 O1 Mo2 66.26(12) . . . 2_655
O3 P1 O2 Mo1 -97.39(13) . . . 2_655
O3 P1 O2 Mo3 34.06(14) . . . .
O3 P1 C1 C2 -147.3(2) . . . .
O3 P1 C1 C6 35.4(2) . . . .
O8 Mo2 O11 Cu1 -174.54(12) . . . .
O9 Mo2 O8 Mo1 -168.33(11) . . . .
O9 Mo2 O11 Cu1 78.70(14) . . . .
O10 Mo2 O8 Mo1 -40.16(16) . . . .
O10 Mo2 O11 Cu1 -23.01(15) . . . .
O11 Mo2 O8 Mo1 85.20(12) . . . .
N1 C12 C13 C14 179.9(3) . . . .
N1 C12 C13 C16 -1.7(4) . . . .
N2 C7 C8 C9 -0.1(5) . . . .
N2 C11 C12 N1 0.2(4) . . . .
N2 C11 C12 C13 -179.8(2) . . . .
C1 P1 O1 Mo2 -176.16(11) . . . 2_655
C1 P1 O2 Mo1 144.06(12) . . . 2_655
C1 P1 O2 Mo3 -84.49(13) . . . .
C1 P1 O3 Mo1 69.76(15) . . . .
C1 P1 O3 Mo2 -130.75(13) . . . .
C1 C2 C3 C4 -0.2(5) . . . .
C2 C1 C6 C5 0.5(4) . . . .
C2 C3 C4 C5 0.7(5) . . . .
C3 C4 C5 C6 -0.7(5) . . . .
C4 C5 C6 C1 0.1(5) . . . .
C6 C1 C2 C3 -0.5(4) . . . .
C7 N2 C11 C10 -0.3(4) . . . .
C7 N2 C11 C12 179.5(2) . . . .
C7 C8 C9 C10 -0.5(5) . . . .
C8 C9 C10 C11 0.6(4) . . . .
C8 C9 C10 C15 -179.6(3) . . . .
C9 C10 C11 N2 -0.2(4) . . . .
C9 C10 C11 C12 180.0(3) . . . .
C9 C10 C15 C14 180.0(3) . . . .
C10 C11 C12 N1 -180.0(2) . . . .
C10 C11 C12 C13 0.0(4) . . . .
C11 N2 C7 C8 0.5(4) . . . .
C11 C10 C15 C14 -0.2(5) . . . .
C11 C12 C13 C14 -0.1(4) . . . .
C11 C12 C13 C16 178.3(3) . . . .
C12 N1 C18 C17 -0.3(5) . . . .
C12 C13 C14 C15 0.0(5) . . . .
C12 C13 C16 C17 1.2(5) . . . .
C13 C14 C15 C10 0.2(5) . . . .
C13 C16 C17 C18 -0.3(5) . . . .
C14 C13 C16 C17 179.5(3) . . . .
C15 C10 C11 N2 180.0(3) . . . .
C15 C10 C11 C12 0.1(4) . . . .
C16 C13 C14 C15 -178.3(3) . . . .
C16 C17 C18 N1 -0.2(6) . . . .
C18 N1 C12 C11 -178.7(3) . . . .
C18 N1 C12 C13 1.3(4) . . . .
